data_7121089
loop_
_publ_author_name
'Wang, Wenjing'
'Wang, Xiaoqiang'
'Cao, Jin'
'Liu, Jun'
'Qi, Bin'
'Zhou, Xiaohai'
'Zhang, Shuai'
'Gabel, Detlef'
'Nau, Werner M.'
'Assaf, Khaleel I.'
'Zhang, Haibo'

_publ_section_title
;
 The chaotropic effect as an orthogonal assembly motif for
 multi-responsive dodecaborate-cucurbituril supramolecular networks.
;
_journal_issue 17
_journal_name_full 'Chemical communications (Cambridge, England)'
_journal_page_first 2098
_journal_page_last 2101
_journal_paper_doi 10.1039/c7cc08078f
_journal_volume 54
_journal_year 2018
_chemical_formula_sum 'C42 H86 B24 N28 O24'
_chemical_formula_weight 1626.82
_chemical_name_systematic CB7_B12H11OH
_space_group_crystal_system monoclinic
_space_group_IT_number 15
_space_group_name_Hall '-C 2yc'
_space_group_name_H-M_alt 'C 1 2/c 1'
_symmetry_space_group_name_Hall '-C 2yc'
_symmetry_space_group_name_H-M 'C 1 2/c 1'
_atom_sites_solution_hydrogens geom
_audit_creation_method SHELXL-2014/7
_audit_update_record
;
2017-12-16 deposited with the CCDC.
2018-01-03 downloaded from the CCDC.
;
_cell_angle_alpha 90
_cell_angle_beta 96.368(7)
_cell_angle_gamma 90
_cell_formula_units_Z 4
_cell_length_a 23.0662(16)
_cell_length_b 28.863(3)
_cell_length_c 14.2661(10)
_cell_measurement_reflns_used 2802
_cell_measurement_temperature 293(2)
_cell_measurement_theta_max 58.72
_cell_measurement_theta_min 4.38
_cell_volume 9439.2(14)
_computing_cell_refinement 'Bruker SAINT'
_computing_data_collection 'Bruker APEX2'
_computing_data_reduction 'Bruker SAINT'
_computing_molecular_graphics 'Bruker SHELXTL'
_computing_publication_material 'Bruker SHELXTL'
_computing_structure_refinement 'SHELXL-2014/7 (Sheldrick, 2014)'
_computing_structure_solution 'Bruker SHELXTL'
_diffrn_ambient_temperature 293(2)
_diffrn_measured_fraction_theta_full 0.957
_diffrn_measured_fraction_theta_max 0.957
_diffrn_measurement_device_type 'Bruker APEX-II CCD'
_diffrn_measurement_method '\f and \w scans'
_diffrn_radiation_type CuK\a
_diffrn_radiation_wavelength 1.54178
_diffrn_reflns_av_R_equivalents 0.1488
_diffrn_reflns_av_unetI/netI 0.2272
_diffrn_reflns_Laue_measured_fraction_full 0.957
_diffrn_reflns_Laue_measured_fraction_max 0.957
_diffrn_reflns_limit_h_max 25
_diffrn_reflns_limit_h_min -25
_diffrn_reflns_limit_k_max 31
_diffrn_reflns_limit_k_min -30
_diffrn_reflns_limit_l_max 15
_diffrn_reflns_limit_l_min -11
_diffrn_reflns_number 10740
_diffrn_reflns_point_group_measured_fraction_full 0.957
_diffrn_reflns_point_group_measured_fraction_max 0.957
_diffrn_reflns_theta_full 57.998
_diffrn_reflns_theta_max 57.998
_diffrn_reflns_theta_min 3.801
_diffrn_source 'sealed tube'
_exptl_absorpt_coefficient_mu 0.719
_exptl_absorpt_correction_T_max 0.898
_exptl_absorpt_correction_T_min 0.869
_exptl_absorpt_correction_type multi-scan
_exptl_crystal_colour yellow
_exptl_crystal_density_diffrn 1.145
_exptl_crystal_description block
_exptl_crystal_F_000 3384
_exptl_crystal_size_max 0.220
_exptl_crystal_size_mid 0.130
_exptl_crystal_size_min 0.120
_refine_diff_density_max 0.705
_refine_diff_density_min -0.427
_refine_diff_density_rms 0.107
_refine_ls_extinction_coef 0.00149(10)
_refine_ls_extinction_expression Fc^*^=kFc[1+0.001xFc^2^\l^3^/sin(2\q)]^-1/4^
_refine_ls_extinction_method 'SHELXL-2014/7 (Sheldrick 2014'
_refine_ls_goodness_of_fit_ref 1.062
_refine_ls_hydrogen_treatment constr
_refine_ls_matrix_type full
_refine_ls_number_parameters 605
_refine_ls_number_reflns 6318
_refine_ls_number_restraints 108
_refine_ls_restrained_S_all 1.067
_refine_ls_R_factor_all 0.3133
_refine_ls_R_factor_gt 0.1904
_refine_ls_shift/su_max 0.000
_refine_ls_shift/su_mean 0.000
_refine_ls_structure_factor_coef Fsqd
_refine_ls_weighting_details 'w=1/[\s^2^(Fo^2^)+(0.0003P)^2^+250.0000P] where P=(Fo^2^+2Fc^2^)/3'
_refine_ls_weighting_scheme calc
_refine_ls_wR_factor_gt 0.3572
_refine_ls_wR_factor_ref 0.4271
_reflns_Friedel_coverage 0.000
_reflns_number_gt 2449
_reflns_number_total 6318
_reflns_threshold_expression 'I > 2\s(I)'
_cod_data_source_file c7cc08078f2.cif
_cod_data_source_block ww
_cod_depositor_comments 'Adding full bibliography for 7121089--7121091.cif.'
_cod_database_code 7121089
_shelx_shelxl_version_number 2014/7
_shelx_space_group_comment
;
The symmetry employed for this shelxl refinement is uniquely defined
by the following loop, which should always be used as a source of
symmetry information in preference to the above space-group names.
They are only intended as comments.
;
_shelx_estimated_absorpt_t_min 0.858
_shelx_estimated_absorpt_t_max 0.919

loop_
_space_group_symop_operation_xyz
'x, y, z'
'-x, y, -z+1/2'
'x+1/2, y+1/2, z'
'-x+1/2, y+1/2, -z+1/2'
'-x, -y, -z'
'x, -y, z-1/2'
'-x+1/2, -y+1/2, -z'
'x+1/2, -y+1/2, z-1/2'

loop_
_atom_site_label
_atom_site_type_symbol
_atom_site_fract_x
_atom_site_fract_y
_atom_site_fract_z
_atom_site_U_iso_or_equiv
_atom_site_adp_type
_atom_site_occupancy
_atom_site_site_symmetry_order
_atom_site_calc_flag
_atom_site_refinement_flags_posn
_atom_site_refinement_flags_adp
_atom_site_refinement_flags_occupancy
B1 B 0.7255(7) 0.9722(10) 0.4555(18) 0.118(10) Uani 1 1 d . . .
H1 H 0.7685 0.9618 0.4360 0.142 Uiso 1 1 calc R U .
B2 B 0.7143(7) 0.9784(8) 0.5763(15) 0.093(7) Uani 1 1 d . . .
H2 H 0.7481 0.9722 0.6356 0.112 Uiso 1 1 calc R U .
B3 B 0.7143(7) 1.0276(8) 0.4993(12) 0.077(6) Uani 1 1 d . . .
H3A H 0.7492 1.0537 0.5067 0.092 Uiso 1 1 calc R U .
B4 B 0.6803(10) 1.0115(9) 0.3871(14) 0.105(9) Uani 1 1 d . . .
H4 H 0.6933 1.0265 0.3217 0.126 Uiso 1 1 calc R U .
B5 B 0.6587(7) 0.9545(8) 0.3922(14) 0.080(6) Uani 1 1 d . . .
H5A H 0.6558 0.9321 0.3295 0.097 Uiso 1 1 calc R U .
B6 B 0.6822(11) 0.9333(9) 0.5026(16) 0.117(10) Uani 1 1 d . . .
H6 H 0.6963 0.8970 0.5118 0.140 Uiso 1 1 calc R U .
B7 B 0.6416(9) 1.0422(8) 0.4668(15) 0.096(8) Uani 1 1 d . . .
H7 H 0.6281 1.0785 0.4544 0.116 Uiso 1 1 calc R U .
B8 B 0.6629(6) 1.0224(7) 0.5819(12) 0.072(6) Uani 1 1 d . . .
H8A H 0.6635 1.0449 0.6441 0.086 Uiso 1 1 calc R U .
B9 B 0.6432(9) 0.9639(10) 0.5820(17) 0.104(5) Uani 1 1 d . U .
H9 H 0.6302 0.9473 0.6459 0.125 Uiso 1 1 calc R U .
B10 B 0.6097(8) 0.9489(9) 0.4739(15) 0.100(8) Uani 1 1 d . . .
H10A H 0.5748 0.9228 0.4671 0.120 Uiso 1 1 calc R U .
B11 B 0.6091(7) 0.9989(7) 0.3991(14) 0.084(7) Uani 1 1 d . . .
H11 H 0.5743 1.0063 0.3419 0.100 Uiso 1 1 calc R U .
B12 B 0.5997(9) 1.0037(10) 0.5177(17) 0.100(5) Uani 1 1 d . U .
C1 C 0.0053(5) 0.3836(6) 0.8758(9) 0.064(4) Uani 1 1 d . . .
H1A H 0.0054 0.4168 0.8658 0.077 Uiso 1 1 calc R U .
H1B H 0.0086 0.3782 0.9433 0.077 Uiso 1 1 calc R U .
C2 C 0.0948(6) 0.3358(7) 0.8934(15) 0.083(5) Uani 1 1 d . . .
C3 C 0.0783(5) 0.3828(6) 0.7568(11) 0.071(5) Uani 1 1 d . . .
H3 H 0.0804 0.4167 0.7578 0.086 Uiso 1 1 calc R U .
C4 C 0.0855(6) 0.3386(7) 0.6192(14) 0.082(5) Uani 1 1 d . . .
C5 C 0.1388(5) 0.3599(6) 0.7631(13) 0.078(5) Uani 1 1 d . . .
H5 H 0.1697 0.3833 0.7680 0.094 Uiso 1 1 calc R U .
C6 C 0.1968(6) 0.3117(6) 0.8863(12) 0.087(6) Uani 1 1 d . . .
H6A H 0.2284 0.3329 0.8781 0.104 Uiso 1 1 calc R U .
H6B H 0.1956 0.3071 0.9534 0.104 Uiso 1 1 calc R U .
C7 C 0.1889(6) 0.3148(6) 0.6373(13) 0.085(5) Uani 1 1 d . . .
H7A H 0.1800 0.3113 0.5696 0.102 Uiso 1 1 calc R U .
H7B H 0.2210 0.3365 0.6486 0.102 Uiso 1 1 calc R U .
C8 C 0.2420(7) 0.2628(6) 0.7671(13) 0.087(6) Uani 1 1 d . . .
H8 H 0.2775 0.2818 0.7744 0.104 Uiso 1 1 calc R U .
C9 C 0.2094(6) 0.2286(9) 0.8953(17) 0.092(7) Uani 1 1 d . . .
C10 C 0.2558(6) 0.2119(7) 0.7644(13) 0.082(5) Uani 1 1 d . . .
H10 H 0.2978 0.2068 0.7639 0.099 Uiso 1 1 calc R U .
C11 C 0.1987(7) 0.2321(9) 0.6242(14) 0.091(6) Uani 1 1 d . . .
C12 C 0.2317(6) 0.1519(7) 0.6321(12) 0.079(5) Uani 1 1 d . . .
H12A H 0.2730 0.1445 0.6413 0.094 Uiso 1 1 calc R U .
H12B H 0.2203 0.1547 0.5648 0.094 Uiso 1 1 calc R U .
C13 C 0.2465(6) 0.1472(7) 0.8808(11) 0.077(5) Uani 1 1 d . . .
H13A H 0.2861 0.1386 0.8708 0.092 Uiso 1 1 calc R U .
H13B H 0.2441 0.1465 0.9482 0.092 Uiso 1 1 calc R U .
C14 C 0.2176(5) 0.0886(6) 0.7534(11) 0.065(4) Uani 1 1 d . . .
H14 H 0.2582 0.0784 0.7552 0.078 Uiso 1 1 calc R U .
C15 C 0.1513(6) 0.0920(8) 0.6160(13) 0.083(6) Uani 1 1 d . . .
C16 C 0.1754(5) 0.0474(6) 0.7524(10) 0.075(5) Uani 1 1 d . . .
H16 H 0.1959 0.0177 0.7514 0.090 Uiso 1 1 calc R U .
C17 C 0.1685(6) 0.0916(6) 0.8860(14) 0.075(5) Uani 1 1 d . . .
C18 C 0.1158(6) 0.0166(7) 0.8770(12) 0.091(6) Uani 1 1 d . . .
H18A H 0.1180 0.0210 0.9447 0.109 Uiso 1 1 calc R U .
H18B H 0.1338 -0.0129 0.8655 0.109 Uiso 1 1 calc R U .
C19 C 0.0336(6) -0.0063(6) 0.7488(15) 0.090(6) Uani 1 1 d . . .
H19 H 0.0490 -0.0378 0.7448 0.108 Uiso 1 1 calc R U .
C20 C 0.0941(6) 0.0228(6) 0.6245(11) 0.078(5) Uani 1 1 d . . .
H20A H 0.0855 0.0307 0.5583 0.093 Uiso 1 1 calc R U .
H20B H 0.1115 -0.0079 0.6278 0.093 Uiso 1 1 calc R U .
C21 C 0.0124(6) 0.0286(6) 0.8839(10) 0.070(5) Uani 1 1 d . . .
N1 N 0.0552(4) 0.3640(5) 0.8391(9) 0.068(4) Uani 1 1 d . . .
N2 N 0.0510(5) 0.3646(5) 0.6670(9) 0.074(4) Uani 1 1 d . . .
N3 N 0.1384(4) 0.3338(5) 0.6756(10) 0.072(4) Uani 1 1 d . . .
N4 N 0.1428(5) 0.3317(5) 0.8464(10) 0.080(4) Uani 1 1 d . . .
N5 N 0.2079(5) 0.2689(6) 0.8443(12) 0.078(4) Uani 1 1 d . . .
N6 N 0.2062(5) 0.2720(6) 0.6765(10) 0.080(4) Uani 1 1 d . . .
N7 N 0.2227(5) 0.1948(6) 0.6756(10) 0.085(4) Uani 1 1 d . . .
N8 N 0.2363(5) 0.1941(6) 0.8479(10) 0.082(4) Uani 1 1 d . . .
N9 N 0.1992(5) 0.1140(5) 0.6687(8) 0.073(4) Uani 1 1 d . . .
N10 N 0.2077(5) 0.1132(5) 0.8372(8) 0.067(4) Uani 1 1 d . . .
N11 N 0.1474(5) 0.0530(5) 0.8368(8) 0.067(4) Uani 1 1 d . . .
N12 N 0.1355(5) 0.0546(6) 0.6666(9) 0.079(4) Uani 1 1 d . . .
N13 N 0.0539(5) 0.0156(5) 0.8370(9) 0.072(4) Uani 1 1 d . . .
N14 N -0.0415(4) 0.0209(5) 0.8351(9) 0.071(4) Uani 1 1 d . . .
O1 O 0.0166(4) 0.0489(4) 0.9605(8) 0.082(4) Uani 1 1 d . . .
O2 O 0.1525(4) 0.1036(5) 0.9649(8) 0.088(4) Uani 1 1 d . . .
O3 O 0.1899(5) 0.2210(5) 0.9716(9) 0.090(4) Uani 1 1 d . . .
O4 O 0.0886(4) 0.3175(5) 0.9696(8) 0.088(4) Uani 1 1 d . . .
O5 O 0.0739(4) 0.3206(4) 0.5392(8) 0.091(4) Uani 1 1 d . . .
O6 O 0.1736(5) 0.2280(5) 0.5436(9) 0.100(4) Uani 1 1 d . . .
O7 O 0.1306(4) 0.1072(4) 0.5354(8) 0.095(4) Uani 1 1 d . . .
O8 O 0.5424(5) 1.0113(6) 0.5499(10) 0.145(5) Uani 1 1 d . U .
H8B H 0.5251 1.0317 0.5179 0.174 Uiso 1 1 calc R U .
O1W O 0.5473(4) 0.0661(4) 0.6991(7) 0.084(3) Uani 1 1 d . U .
O2W O 0.7913(8) 0.0795(8) 0.3406(13) 0.081(6) Uani 0.5 1 d . U P
O3W O 0.6019(11) 0.1485(10) 0.6580(18) 0.030(7) Uani 0.25 1 d . U P
O4W O 0.9657(16) 0.9014(13) 0.617(2) 0.065(10) Uani 0.25 1 d . U P
O5W O 0.9875(13) 0.2464(13) 0.024(2) 0.059(9) Uani 0.25 1 d . U P
O6W O 0.8190(14) 0.8935(12) 0.662(2) 0.055(9) Uani 0.2511 1 d . U P
O7W O 0.9392(14) 0.1060(13) 0.394(2) 0.057(9) Uani 0.25 1 d . U P
O8W O 0.8604(15) 0.1731(14) 0.395(3) 0.068(11) Uani 0.25 1 d . U P
O9W O 0.3456(15) 0.2415(16) 0.625(3) 0.076(11) Uani 0.25 1 d . U P
O10W O 0.0788(19) 0.2067(18) 0.763(3) 0.105(15) Uani 0.25 1 d . U P
O11W O 0.1061(16) 0.3305(13) 0.356(2) 0.067(10) Uani 0.25 1 d . U P
O12W O 0.9506(15) 0.1784(16) 0.934(3) 0.086(12) Uani 0.25 1 d . U P

loop_
_atom_site_aniso_label
_atom_site_aniso_U_11
_atom_site_aniso_U_22
_atom_site_aniso_U_33
_atom_site_aniso_U_23
_atom_site_aniso_U_13
_atom_site_aniso_U_12
B1 0.026(9) 0.17(3) 0.16(2) -0.04(2) -0.013(11) 0.010(12)
B2 0.052(10) 0.12(2) 0.098(16) 0.024(14) -0.030(10) 0.011(11)
B3 0.052(10) 0.115(19) 0.060(12) -0.009(12) -0.001(8) -0.024(10)
B4 0.117(18) 0.15(2) 0.045(12) -0.001(13) -0.021(11) -0.046(17)
B5 0.055(10) 0.093(17) 0.090(14) -0.023(12) -0.011(9) 0.003(10)
B6 0.14(2) 0.089(19) 0.103(18) 0.022(15) -0.066(16) 0.002(16)
B7 0.098(15) 0.074(16) 0.103(17) 0.004(13) -0.051(13) 0.029(13)
B8 0.027(7) 0.115(18) 0.072(12) -0.023(11) 0.001(7) 0.014(9)
B9 0.083(7) 0.126(9) 0.104(8) -0.009(7) 0.012(6) -0.011(7)
B10 0.057(11) 0.15(2) 0.091(15) -0.019(16) -0.003(10) -0.041(13)
B11 0.043(9) 0.097(17) 0.101(15) -0.005(13) -0.035(9) 0.017(10)
B12 0.069(7) 0.125(9) 0.107(8) -0.020(7) 0.012(6) 0.000(7)
C1 0.039(7) 0.092(13) 0.057(9) -0.005(8) -0.013(6) -0.005(7)
C2 0.043(9) 0.088(15) 0.112(15) -0.012(12) -0.017(9) -0.006(9)
C3 0.047(8) 0.067(12) 0.091(12) 0.003(9) -0.030(8) -0.017(7)
C4 0.046(9) 0.100(16) 0.099(14) 0.006(12) -0.004(9) 0.012(9)
C5 0.033(7) 0.087(14) 0.108(14) -0.016(12) -0.015(8) -0.002(8)
C6 0.045(8) 0.094(15) 0.111(14) -0.023(12) -0.039(8) 0.018(9)
C7 0.055(9) 0.082(14) 0.119(14) 0.024(12) 0.016(9) 0.007(9)
C8 0.054(9) 0.085(15) 0.112(15) 0.008(12) -0.034(9) 0.010(9)
C9 0.025(8) 0.14(2) 0.107(17) -0.046(18) -0.025(9) 0.011(10)
C10 0.035(8) 0.093(15) 0.114(15) 0.006(12) -0.012(8) 0.001(8)
C11 0.052(9) 0.14(2) 0.083(14) 0.008(14) 0.007(9) 0.020(11)
C12 0.056(9) 0.095(15) 0.086(12) -0.006(11) 0.012(8) 0.006(9)
C13 0.037(8) 0.112(16) 0.079(11) -0.003(11) -0.004(7) 0.003(9)
C14 0.034(7) 0.084(13) 0.073(11) 0.001(9) -0.012(6) 0.013(7)
C15 0.032(8) 0.125(18) 0.091(14) -0.011(12) 0.003(8) 0.020(9)
C16 0.034(7) 0.104(14) 0.078(11) -0.004(10) -0.026(7) 0.011(8)
C17 0.041(8) 0.082(14) 0.096(14) 0.011(12) -0.025(9) 0.023(9)
C18 0.036(8) 0.130(17) 0.098(13) 0.026(12) -0.026(8) 0.003(9)
C19 0.045(9) 0.073(14) 0.145(18) -0.027(13) -0.019(10) -0.002(8)
C20 0.052(9) 0.107(15) 0.074(11) -0.040(10) 0.007(7) -0.011(9)
C21 0.053(9) 0.116(15) 0.036(9) -0.008(9) -0.010(7) -0.001(9)
N1 0.035(6) 0.092(11) 0.073(9) 0.004(8) -0.020(6) 0.002(6)
N2 0.040(7) 0.091(11) 0.087(9) -0.010(8) -0.014(6) -0.001(7)
N3 0.035(6) 0.078(10) 0.099(10) 0.007(8) -0.006(6) 0.007(6)
N4 0.046(7) 0.094(12) 0.092(10) 0.011(9) -0.020(6) 0.006(7)
N5 0.036(7) 0.086(13) 0.107(12) -0.001(11) -0.010(7) 0.014(7)
N6 0.072(9) 0.083(12) 0.081(10) 0.018(9) -0.005(7) 0.009(8)
N7 0.060(8) 0.099(13) 0.091(10) -0.012(10) -0.010(7) 0.022(8)
N8 0.050(7) 0.119(15) 0.074(10) 0.014(10) -0.004(6) 0.005(8)
N9 0.058(8) 0.096(12) 0.066(8) -0.004(8) 0.006(6) 0.008(7)
N10 0.038(6) 0.100(11) 0.059(8) -0.002(8) -0.012(5) -0.009(7)
N11 0.050(7) 0.097(12) 0.055(8) -0.004(8) 0.010(6) 0.006(7)
N12 0.047(7) 0.119(13) 0.066(9) 0.008(9) -0.011(6) 0.010(8)
N13 0.040(6) 0.101(11) 0.075(9) -0.015(8) 0.002(6) 0.001(7)
N14 0.038(6) 0.091(11) 0.083(9) 0.006(8) -0.003(6) -0.010(6)
O1 0.046(5) 0.126(11) 0.072(7) 0.014(7) -0.001(5) -0.003(6)
O2 0.058(6) 0.135(12) 0.069(8) -0.007(7) -0.005(5) 0.009(6)
O3 0.052(6) 0.121(11) 0.091(9) -0.014(8) -0.021(6) 0.013(6)
O4 0.066(7) 0.114(11) 0.081(8) 0.016(8) -0.007(6) 0.009(6)
O5 0.068(7) 0.112(11) 0.089(9) -0.003(8) -0.008(6) -0.003(6)
O6 0.096(9) 0.114(11) 0.087(9) 0.002(8) 0.000(7) 0.014(7)
O7 0.068(7) 0.134(11) 0.079(8) 0.010(7) -0.010(6) 0.027(7)
O8 0.069(7) 0.205(11) 0.159(9) -0.060(8) 0.005(7) 0.000(7)
O1W 0.044(5) 0.119(9) 0.088(7) 0.000(6) 0.002(5) 0.012(5)
O2W 0.061(10) 0.108(15) 0.073(11) 0.004(11) 0.006(8) -0.046(10)
O3W 0.042(13) 0.022(14) 0.027(13) 0.010(11) 0.004(10) -0.005(11)
O4W 0.081(17) 0.060(18) 0.050(16) -0.003(14) -0.005(13) 0.005(15)
O5W 0.040(14) 0.056(17) 0.083(17) 0.023(14) 0.019(13) 0.039(13)
O6W 0.060(15) 0.047(17) 0.053(15) 0.006(14) -0.013(12) 0.024(13)
O7W 0.065(16) 0.056(18) 0.046(15) -0.003(14) -0.014(12) -0.008(14)
O8W 0.058(16) 0.070(19) 0.075(18) -0.005(15) 0.004(14) 0.015(14)
O9W 0.064(17) 0.11(2) 0.059(17) 0.036(16) 0.021(14) -0.005(15)
O10W 0.080(19) 0.12(2) 0.11(2) 0.000(17) -0.009(16) -0.016(17)
O11W 0.091(18) 0.058(18) 0.058(16) -0.008(14) 0.038(14) -0.009(15)
O12W 0.046(15) 0.10(2) 0.11(2) 0.032(17) 0.002(14) -0.014(15)

loop_
_atom_type_symbol
_atom_type_description
_atom_type_scat_dispersion_real
_atom_type_scat_dispersion_imag
_atom_type_scat_source
C C 0.0181 0.0091 'International Tables Vol C Tables 4.2.6.8 and 6.1.1.4'
H H 0.0000 0.0000 'International Tables Vol C Tables 4.2.6.8 and 6.1.1.4'
N N 0.0311 0.0180 'International Tables Vol C Tables 4.2.6.8 and 6.1.1.4'
O O 0.0492 0.0322 'International Tables Vol C Tables 4.2.6.8 and 6.1.1.4'
B B 0.0090 0.0039 'International Tables Vol C Tables 4.2.6.8 and 6.1.1.4'

loop_
_geom_angle_atom_site_label_1
_geom_angle_atom_site_label_2
_geom_angle_atom_site_label_3
_geom_angle
_geom_angle_site_symmetry_1
_geom_angle_site_symmetry_3
B6 B1 B3 110.4(18) . .
B6 B1 B4 107.9(14) . .
B3 B1 B4 60.4(13) . .
B6 B1 B5 59.5(11) . .
B3 B1 B5 106.9(14) . .
B4 B1 B5 58.3(11) . .
B6 B1 B2 61.8(15) . .
B3 B1 B2 61.1(13) . .
B4 B1 B2 109.3(16) . .
B5 B1 B2 108.1(15) . .
B9 B2 B8 60.9(12) . .
B9 B2 B1 105.4(14) . .
B8 B2 B1 106.9(14) . .
B9 B2 B6 60.6(14) . .
B8 B2 B6 108.5(13) . .
B1 B2 B6 56.7(13) . .
B9 B2 B3 106.8(14) . .
B8 B2 B3 59.9(11) . .
B1 B2 B3 58.5(13) . .
B6 B2 B3 104.2(14) . .
B7 B3 B1 107.7(13) . .
B7 B3 B4 60.3(12) . .
B1 B3 B4 60.3(13) . .
B7 B3 B8 60.1(11) . .
B1 B3 B8 107.3(16) . .
B4 B3 B8 108.6(13) . .
B7 B3 B2 106.9(13) . .
B1 B3 B2 60.3(14) . .
B4 B3 B2 108.5(16) . .
B8 B3 B2 58.7(11) . .
B11 B4 B5 60.4(12) . .
B11 B4 B7 58.8(13) . .
B5 B4 B7 106.5(16) . .
B11 B4 B1 108.9(17) . .
B5 B4 B1 61.2(13) . .
B7 B4 B1 106.2(14) . .
B11 B4 B3 107.5(15) . .
B5 B4 B3 108.3(15) . .
B7 B4 B3 59.2(11) . .
B1 B4 B3 59.4(12) . .
B10 B5 B6 60.6(13) . .
B10 B5 B4 109.5(17) . .
B6 B5 B4 108.4(14) . .
B10 B5 B11 62.8(13) . .
B6 B5 B11 110.8(16) . .
B4 B5 B11 59.4(13) . .
B10 B5 B1 106.3(14) . .
B6 B5 B1 57.9(13) . .
B4 B5 B1 60.5(13) . .
B11 B5 B1 107.5(15) . .
B1 B6 B5 62.6(13) . .
B1 B6 B10 109.3(16) . .
B5 B6 B10 59.6(11) . .
B1 B6 B9 106.8(19) . .
B5 B6 B9 106.2(17) . .
B10 B6 B9 58.3(14) . .
B1 B6 B2 61.5(14) . .
B5 B6 B2 110.3(17) . .
B10 B6 B2 106.0(18) . .
B9 B6 B2 57.5(13) . .
B12 B7 B11 61.5(14) . .
B12 B7 B3 107.8(15) . .
B11 B7 B3 108.8(15) . .
B12 B7 B8 59.8(12) . .
B11 B7 B8 110.5(16) . .
B3 B7 B8 60.7(9) . .
B12 B7 B4 107.5(17) . .
B11 B7 B4 59.1(12) . .
B3 B7 B4 60.5(11) . .
B8 B7 B4 109.3(13) . .
B12 B8 B2 106.7(15) . .
B12 B8 B9 59.5(13) . .
B2 B8 B9 58.4(12) . .
B12 B8 B7 58.2(12) . .
B2 B8 B7 108.4(13) . .
B9 B8 B7 105.7(14) . .
B12 B8 B3 105.3(13) . .
B2 B8 B3 61.4(11) . .
B9 B8 B3 106.0(14) . .
B7 B8 B3 59.2(11) . .
B10 B9 B2 111.2(17) . .
B10 B9 B12 60.5(14) . .
B2 B9 B12 108.5(18) . .
B10 B9 B8 109.6(18) . .
B2 B9 B8 60.7(12) . .
B12 B9 B8 59.4(13) . .
B10 B9 B6 60.1(13) . .
B2 B9 B6 61.9(14) . .
B12 B9 B6 107.5(17) . .
B8 B9 B6 109.4(17) . .
B9 B10 B5 109.0(14) . .
B9 B10 B12 60.3(14) . .
B5 B10 B12 106.5(17) . .
B9 B10 B6 61.6(12) . .
B5 B10 B6 59.8(12) . .
B12 B10 B6 108.5(15) . .
B9 B10 B11 107.9(17) . .
B5 B10 B11 58.9(12) . .
B12 B10 B11 59.1(14) . .
B6 B10 B11 107.1(14) . .
B7 B11 B4 62.1(12) . .
B7 B11 B5 108.9(12) . .
B4 B11 B5 60.2(12) . .
B7 B11 B12 58.9(13) . .
B4 B11 B12 107.8(13) . .
B5 B11 B12 105.6(14) . .
B7 B11 B10 106.2(14) . .
B4 B11 B10 106.6(13) . .
B5 B11 B10 58.4(12) . .
B12 B11 B10 58.5(13) . .
O8 B12 B7 128(2) . .
O8 B12 B8 121.8(17) . .
B7 B12 B8 62.0(12) . .
O8 B12 B9 115(2) . .
B7 B12 B9 109.9(16) . .
B8 B12 B9 61.1(13) . .
O8 B12 B10 114.5(18) . .
B7 B12 B10 109.9(17) . .
B8 B12 B10 109.9(15) . .
B9 B12 B10 59.2(14) . .
O8 B12 B11 122.2(16) . .
B7 B12 B11 59.6(13) . .
B8 B12 B11 110.7(15) . .
B9 B12 B11 109.8(17) . .
B10 B12 B11 62.4(13) . .
N1 C1 N2 114.1(12) . 2_556
O4 C2 N4 125.4(15) . .
O4 C2 N1 127.5(17) . .
N4 C2 N1 107.1(17) . .
N1 C3 N2 114.4(12) . .
N1 C3 C5 101.9(12) . .
N2 C3 C5 101.3(13) . .
O5 C4 N2 128.3(14) . .
O5 C4 N3 124.6(16) . .
N2 C4 N3 107.1(16) . .
N4 C5 N3 114.3(14) . .
N4 C5 C3 105.4(13) . .
N3 C5 C3 104.6(11) . .
N5 C6 N4 112.2(12) . .
N6 C7 N3 113.0(14) . .
N5 C8 N6 110.4(13) . .
N5 C8 C10 105.9(16) . .
N6 C8 C10 104.6(15) . .
O3 C9 N5 129(2) . .
O3 C9 N8 122(3) . .
N5 C9 N8 110(2) . .
N8 C10 N7 114.5(14) . .
N8 C10 C8 104.1(16) . .
N7 C10 C8 104.8(13) . .
O6 C11 N6 127(2) . .
O6 C11 N7 122(2) . .
N6 C11 N7 110.2(16) . .
N7 C12 N9 113.2(14) . .
N10 C13 N8 115.6(12) . .
N10 C14 N9 112.9(13) . .
N10 C14 C16 103.4(12) . .
N9 C14 C16 105.0(11) . .
O7 C15 N12 130.7(16) . .
O7 C15 N9 121.1(19) . .
N12 C15 N9 108.2(15) . .
N11 C16 N12 112.6(11) . .
N11 C16 C14 104.5(13) . .
N12 C16 C14 103.8(13) . .
O2 C17 N10 127.4(17) . .
O2 C17 N11 123.3(17) . .
N10 C17 N11 109.2(17) . .
N11 C18 N13 111.9(12) . .
N13 C19 N14 114.9(14) . 2_556
N13 C19 C19 102.2(18) . 2_556
N14 C19 C19 103.6(15) 2_556 2_556
N14 C20 N12 115.2(12) 2_556 .
O1 C21 N13 127.8(13) . .
O1 C21 N14 120.1(14) . .
N13 C21 N14 112.0(14) . .
C2 N1 C1 122.0(14) . .
C2 N1 C3 113.1(13) . .
C1 N1 C3 122.2(12) . .
C4 N2 C3 115.3(13) . .
C4 N2 C1 122.9(13) . 2_556
C3 N2 C1 120.2(13) . 2_556
C4 N3 C7 120.7(15) . .
C4 N3 C5 111.5(13) . .
C7 N3 C5 126.1(12) . .
C2 N4 C6 123.9(15) . .
C2 N4 C5 112.3(13) . .
C6 N4 C5 122.0(14) . .
C9 N5 C6 120.9(18) . .
C9 N5 C8 108.7(17) . .
C6 N5 C8 125.2(18) . .
C11 N6 C7 120.7(16) . .
C11 N6 C8 110.5(15) . .
C7 N6 C8 128.0(17) . .
C11 N7 C12 121.3(16) . .
C11 N7 C10 109.3(17) . .
C12 N7 C10 125.3(13) . .
C9 N8 C10 110.6(19) . .
C9 N8 C13 125.5(19) . .
C10 N8 C13 123.8(16) . .
C15 N9 C14 110.9(15) . .
C15 N9 C12 123.4(14) . .
C14 N9 C12 124.7(12) . .
C17 N10 C13 121.1(14) . .
C17 N10 C14 112.3(14) . .
C13 N10 C14 123.7(12) . .
C17 N11 C18 123.8(15) . .
C17 N11 C16 110.5(15) . .
C18 N11 C16 123.4(15) . .
C15 N12 C20 119.8(13) . .
C15 N12 C16 111.8(14) . .
C20 N12 C16 126.7(16) . .
C21 N13 C19 113.2(12) . .
C21 N13 C18 122.4(13) . .
C19 N13 C18 123.7(12) . .
C21 N14 C20 124.2(14) . 2_556
C21 N14 C19 108.2(12) . 2_556
C20 N14 C19 123.5(12) 2_556 2_556

loop_
_geom_bond_atom_site_label_1
_geom_bond_atom_site_label_2
_geom_bond_distance
_geom_bond_site_symmetry_2
B1 B6 1.69(4) .
B1 B3 1.75(3) .
B1 B4 1.76(3) .
B1 B5 1.77(2) .
B1 B2 1.78(3) .
B2 B9 1.70(3) .
B2 B8 1.74(3) .
B2 B6 1.78(3) .
B2 B3 1.79(3) .
B3 B7 1.74(2) .
B3 B4 1.76(2) .
B3 B8 1.77(2) .
B4 B11 1.71(3) .
B4 B5 1.72(3) .
B4 B7 1.76(3) .
B5 B10 1.72(3) .
B5 B6 1.72(3) .
B5 B11 1.73(3) .
B6 B10 1.73(3) .
B6 B9 1.76(3) .
B7 B12 1.69(3) .
B7 B11 1.70(3) .
B7 B8 1.76(3) .
B8 B12 1.72(3) .
B8 B9 1.75(3) .
B9 B10 1.70(3) .
B9 B12 1.72(3) .
B10 B12 1.72(3) .
B10 B11 1.79(3) .
B11 B12 1.74(3) .
B12 O8 1.46(2) .
C1 N1 1.432(16) .
C1 N2 1.478(15) 2_556
C2 O4 1.23(2) .
C2 N4 1.36(2) .
C2 N1 1.39(2) .
C3 N1 1.448(18) .
C3 N2 1.461(17) .
C3 C5 1.538(19) .
C4 O5 1.255(19) .
C4 N2 1.33(2) .
C4 N3 1.392(17) .
C5 N4 1.434(19) .
C5 N3 1.457(19) .
C6 N5 1.41(2) .
C6 N4 1.433(16) .
C7 N6 1.397(19) .
C7 N3 1.448(18) .
C8 N5 1.43(2) .
C8 N6 1.478(18) .
C8 C10 1.51(2) .
C9 O3 1.24(2) .
C9 N5 1.37(3) .
C9 N8 1.39(2) .
C10 N8 1.42(2) .
C10 N7 1.489(19) .
C11 O6 1.234(19) .
C11 N6 1.37(2) .
C11 N7 1.38(2) .
C12 N7 1.410(19) .
C12 N9 1.455(19) .
C13 N10 1.425(18) .
C13 N8 1.44(2) .
C14 N10 1.430(17) .
C14 N9 1.437(18) .
C14 C16 1.54(2) .
C15 O7 1.273(19) .
C15 N12 1.37(2) .
C15 N9 1.417(19) .
C16 N11 1.438(17) .
C16 N12 1.464(16) .
C17 O2 1.271(19) .
C17 N10 1.35(2) .
C17 N11 1.38(2) .
C18 N11 1.432(19) .
C18 N13 1.477(15) .
C19 N13 1.439(19) .
C19 N14 1.46(2) 2_556
C19 C19 1.55(3) 2_556
C20 N14 1.401(17) 2_556
C20 N12 1.410(18) .
C21 O1 1.234(16) .
C21 N13 1.284(17) .
C21 N14 1.375(16) .
N2 C1 1.478(15) 2_556
N14 C20 1.401(17) 2_556
N14 C19 1.46(2) 2_556
